data_7124147
loop_
_publ_author_name
'Xie, Jian'
'Wang, Yaxing'
'Zhang, Duo'
'Liang, Chengyu'
'Liu, Wei'
'Chong, Yu'
'Yin, Xuemiao'
'Zhang, Yugang'
'Gui, Daxiang'
'Chen, Lanhua'
'Tong, Wei'
'Liu, Zhiyong'
'Diwu, Juan'
'Chai, Zhifang'
'Wang, Shuao'

_publ_section_title
;
 Photo-exfoliation of a highly photo-responsive two-dimensional
 metal--organic framework
;
_journal_name_full 'Chemical Communications'
_journal_paper_doi 10.1039/C9CC05455C
_journal_year 2019
_chemical_formula_moiety 'C3 O8 U, C12 H9 N2'
_chemical_formula_sum 'C15 H9 N2 O8 U'
_chemical_formula_weight 583.27
_chemical_melting_point ?
_chemical_name_common 'Uranyl oxalate'
_chemical_name_systematic irradiated_sample
_chemical_properties_physical Photo-sensitive
_space_group_crystal_system monoclinic
_space_group_IT_number 14
_space_group_name_Hall '-P 2ybc'
_space_group_name_H-M_alt 'P 1 21/c 1'
_symmetry_space_group_name_Hall '-P 2ybc'
_symmetry_space_group_name_H-M 'P 1 21/c 1'
_atom_sites_solution_hydrogens geom
_audit_creation_method SHELXL-2014
_audit_update_record
;
2019-08-21 deposited with the CCDC.    2019-09-11 downloaded from the CCDC.
;
_cell_angle_alpha 90
_cell_angle_beta 98.556(7)
_cell_angle_gamma 90
_cell_formula_units_Z 4
_cell_length_a 7.219(2)
_cell_length_b 11.787(3)
_cell_length_c 18.586(5)
_cell_measurement_reflns_used 1850
_cell_measurement_temperature 296(2)
_cell_measurement_theta_max 24.99
_cell_measurement_theta_min 3.04
_cell_volume 1563.9(7)
_computing_cell_refinement 'Bruker SAINT'
_computing_data_collection 'Bruker APEX2'
_computing_data_reduction 'Bruker SAINT'
_computing_molecular_graphics 'Bruker SHELXTL'
_computing_publication_material 'Bruker SHELXTL'
_computing_structure_refinement 'SHELXL-2014 (Sheldrick, 2014)'
_computing_structure_solution 'SHELXL-2014 (Sheldrick, 2014)'
_diffrn_ambient_temperature 296(2)
_diffrn_measured_fraction_theta_full 0.997
_diffrn_measured_fraction_theta_max 0.995
_diffrn_measurement_device_type 'Bruker APEX-II'
_diffrn_measurement_method '0.5 wide w/ exposures'
_diffrn_radiation_type MoK\a
_diffrn_radiation_wavelength 0.71073
_diffrn_reflns_av_R_equivalents 0.1697
_diffrn_reflns_av_unetI/netI 0.1209
_diffrn_reflns_Laue_measured_fraction_full 0.997
_diffrn_reflns_Laue_measured_fraction_max 0.995
_diffrn_reflns_limit_h_max 9
_diffrn_reflns_limit_h_min -9
_diffrn_reflns_limit_k_max 15
_diffrn_reflns_limit_k_min -15
_diffrn_reflns_limit_l_max 24
_diffrn_reflns_limit_l_min -24
_diffrn_reflns_number 29012
_diffrn_reflns_point_group_measured_fraction_full 0.997
_diffrn_reflns_point_group_measured_fraction_max 0.995
_diffrn_reflns_theta_full 25.242
_diffrn_reflns_theta_max 27.502
_diffrn_reflns_theta_min 3.336
_exptl_absorpt_coefficient_mu 10.430
_exptl_absorpt_correction_T_max 0.731
_exptl_absorpt_correction_T_min 0.382
_exptl_absorpt_correction_type multi-scan
_exptl_absorpt_process_details SHELTXPREP
_exptl_crystal_colour Yellow
_exptl_crystal_density_diffrn 2.447
_exptl_crystal_description Block
_exptl_crystal_F_000 1076
_exptl_crystal_preparation Luminescent
_exptl_crystal_size_max 0.120
_exptl_crystal_size_mid 0.080
_exptl_crystal_size_min 0.030
_refine_diff_density_max 1.801
_refine_diff_density_min -1.054
_refine_diff_density_rms 0.231
_refine_ls_extinction_method none
_refine_ls_goodness_of_fit_ref 1.033
_refine_ls_hydrogen_treatment constr
_refine_ls_matrix_type full
_refine_ls_number_parameters 235
_refine_ls_number_reflns 3572
_refine_ls_number_restraints 0
_refine_ls_restrained_S_all 1.033
_refine_ls_R_factor_all 0.1423
_refine_ls_R_factor_gt 0.0599
_refine_ls_shift/su_max 0.000
_refine_ls_shift/su_mean 0.000
_refine_ls_structure_factor_coef Fsqd
_refine_ls_weighting_details 'w=1/[\s^2^(Fo^2^)+(0.0474P)^2^] where P=(Fo^2^+2Fc^2^)/3'
_refine_ls_weighting_scheme calc
_refine_ls_wR_factor_gt 0.0928
_refine_ls_wR_factor_ref 0.1119
_reflns_Friedel_coverage 0.000
_reflns_number_gt 2022
_reflns_number_total 3589
_reflns_threshold_expression 'I > 2\s(I)'
_cod_data_source_file c9cc05455c2.cif
_cod_data_source_block irradiated_sample
_cod_depositor_comments
;
The following automatic conversions were performed:

'_chemical_melting_point' value 'N/a' was changed to '?' - the value
is undefined or not given.

Automatic conversion script
Id: cif_fix_values 4973 2017-02-22 13:04:09Z antanas 
;
_cod_database_code 7124147
_shelx_space_group_comment
;
The symmetry employed for this shelxl refinement is uniquely defined
by the following loop, which should always be used as a source of
symmetry information in preference to the above space-group names.
They are only intended as comments.
;
_shelx_estimated_absorpt_t_min 0.110
_shelx_estimated_absorpt_t_max 0.350
_shelxl_version_number 2014-3

loop_
_space_group_symop_operation_xyz
'x, y, z'
'-x, y+1/2, -z+1/2'
'-x, -y, -z'
'x, -y-1/2, z-1/2'

loop_
_atom_site_label
_atom_site_type_symbol
_atom_site_fract_x
_atom_site_fract_y
_atom_site_fract_z
_atom_site_U_iso_or_equiv
_atom_site_adp_type
_atom_site_occupancy
_atom_site_site_symmetry_order
_atom_site_calc_flag
_atom_site_refinement_flags_posn
_atom_site_refinement_flags_adp
U1 U 0.53835(6) 1.03492(3) 0.17057(2) 0.03714(17) Uani 1 1 d . .
O8 O 0.2989(11) 1.0295(6) 0.1636(4) 0.054(2) Uani 1 1 d . .
O7 O 0.7829(11) 1.0392(6) 0.1751(4) 0.053(2) Uani 1 1 d . .
O6 O 0.5296(11) 0.8414(6) 0.2111(3) 0.047(2) Uani 1 1 d . .
O5 O 0.4956(11) 1.1231(6) 0.0506(3) 0.049(2) Uani 1 1 d . .
O3 O 0.5372(11) 0.9015(6) 0.0699(3) 0.049(2) Uani 1 1 d . .
O2 O 0.5741(12) 1.0119(6) 0.2967(4) 0.054(2) Uani 1 1 d . .
O1 O 0.5672(13) 0.9014(7) 0.3943(4) 0.068(3) Uani 1 1 d . .
C9 C 0.8276(15) 0.0464(10) 0.5648(6) 0.042(3) Uani 1 1 d . .
C8 C 0.5122(14) 0.9358(8) 0.0047(5) 0.031(3) Uani 1 1 d . .
C7 C 0.8906(16) 0.0349(11) 0.6387(6) 0.048(3) Uani 1 1 d . .
C6 C 0.5545(17) 0.9179(10) 0.3287(6) 0.048(3) Uani 1 1 d . .
C5 C 0.5183(16) 0.8188(10) 0.2764(5) 0.041(3) Uani 1 1 d . .
C4 C 0.9565(16) 0.2361(10) 0.5647(8) 0.056(3) Uani 1 1 d . .
C3 C 1.0149(17) 0.2221(13) 0.6421(8) 0.072(4) Uani 1 1 d . .
H3A H 1.0760 0.2814 0.6688 0.086 Uiso 1 1 calc R U
N1 N 0.7965(14) 0.1499(9) 0.4539(5) 0.059(3) Uani 1 1 d . .
C1 C 0.8632(15) 0.1453(10) 0.5256(7) 0.048(3) Uani 1 1 d . .
C11 C 0.9827(19) 0.1247(14) 0.6764(7) 0.072(4) Uani 1 1 d . .
H11A H 1.0229 0.1179 0.7261 0.087 Uiso 1 1 calc R U
N2 N 0.7377(13) -0.0430(8) 0.5285(5) 0.053(3) Uani 1 1 d . .
H2A H 0.7046 -0.0366 0.4823 0.064 Uiso 1 1 calc R U
C12 C 0.8525(19) -0.0651(12) 0.6709(7) 0.063(4) Uani 1 1 d . .
H12A H 0.8915 -0.0746 0.7206 0.076 Uiso 1 1 calc R U
C13 C 0.9939(19) 0.3289(12) 0.5229(9) 0.072(4) Uani 1 1 d . .
H13A H 1.0643 0.3888 0.5451 0.086 Uiso 1 1 calc R U
C14 C 0.931(2) 0.3342(12) 0.4520(9) 0.077(4) Uani 1 1 d . .
H14A H 0.9545 0.3985 0.4257 0.092 Uiso 1 1 calc R U
C15 C 0.758(2) -0.1522(13) 0.6320(7) 0.077(4) Uani 1 1 d . .
H15A H 0.7348 -0.2197 0.6549 0.092 Uiso 1 1 calc R U
C16 C 0.829(2) 0.2419(13) 0.4160(8) 0.082(5) Uani 1 1 d . .
H16A H 0.7851 0.2458 0.3664 0.098 Uiso 1 1 calc R U
C17 C 0.6983(17) -0.1381(10) 0.5594(6) 0.053(3) Uani 1 1 d . .
H17A H 0.6309 -0.1949 0.5324 0.063 Uiso 1 1 calc R U
O4 O 0.4774(12) 0.7227(6) 0.3003(4) 0.061(2) Uani 1 1 d . .

loop_
_atom_site_aniso_label
_atom_site_aniso_U_11
_atom_site_aniso_U_22
_atom_site_aniso_U_33
_atom_site_aniso_U_23
_atom_site_aniso_U_13
_atom_site_aniso_U_12
U1 0.0630(3) 0.0283(2) 0.0195(2) 0.0005(2) 0.00409(17) 0.0048(3)
O8 0.085(6) 0.048(5) 0.031(4) 0.004(4) 0.013(4) 0.007(5)
O7 0.064(5) 0.044(5) 0.047(5) 0.010(4) -0.003(4) -0.011(4)
O6 0.096(6) 0.031(4) 0.016(4) 0.003(3) 0.012(4) 0.007(4)
O5 0.090(6) 0.034(4) 0.021(4) -0.005(3) 0.006(4) 0.009(4)
O3 0.091(6) 0.035(4) 0.019(4) 0.007(3) 0.001(4) 0.012(4)
O2 0.093(7) 0.037(5) 0.030(4) 0.003(4) 0.006(4) 0.007(4)
O1 0.113(7) 0.062(6) 0.029(4) 0.009(4) 0.008(4) -0.015(6)
C9 0.040(7) 0.043(7) 0.041(6) -0.016(6) 0.001(5) -0.005(6)
C8 0.044(7) 0.025(6) 0.022(6) 0.007(4) -0.002(5) 0.005(5)
C7 0.048(8) 0.050(7) 0.047(7) -0.005(7) 0.005(6) -0.002(7)
C6 0.068(9) 0.038(7) 0.036(7) 0.009(6) 0.002(6) 0.006(6)
C5 0.060(8) 0.035(7) 0.027(6) -0.003(5) -0.001(5) 0.005(6)
C4 0.044(8) 0.041(8) 0.082(11) -0.009(7) 0.006(7) 0.008(7)
C3 0.064(10) 0.060(10) 0.078(10) -0.026(8) -0.032(8) 0.006(8)
N1 0.067(8) 0.053(7) 0.052(7) 0.004(5) -0.003(6) -0.002(6)
C1 0.035(8) 0.041(7) 0.065(8) 0.002(6) -0.001(6) -0.003(6)
C11 0.084(12) 0.077(11) 0.047(8) -0.001(8) -0.014(7) 0.009(9)
N2 0.057(7) 0.053(6) 0.042(5) -0.008(5) -0.018(5) -0.006(6)
C12 0.078(11) 0.073(11) 0.039(7) 0.009(7) 0.010(7) -0.004(8)
C13 0.068(10) 0.051(9) 0.096(12) -0.005(9) 0.007(9) -0.003(8)
C14 0.086(12) 0.042(9) 0.097(12) 0.020(8) -0.004(9) 0.000(8)
C15 0.106(13) 0.067(10) 0.061(10) 0.012(8) 0.028(9) -0.014(9)
C16 0.092(12) 0.064(10) 0.086(11) 0.028(9) 0.003(9) 0.007(9)
C17 0.079(10) 0.040(8) 0.041(7) 0.001(6) 0.012(6) -0.010(7)
O4 0.110(7) 0.028(5) 0.040(4) -0.002(4) -0.006(4) -0.011(5)

loop_
_atom_type_symbol
_atom_type_description
_atom_type_scat_dispersion_real
_atom_type_scat_dispersion_imag
_atom_type_scat_source
C C 0.0033 0.0016 'International Tables Vol C Tables 4.2.6.8 and 6.1.1.4'
H H 0.0000 0.0000 'International Tables Vol C Tables 4.2.6.8 and 6.1.1.4'
N N 0.0061 0.0033 'International Tables Vol C Tables 4.2.6.8 and 6.1.1.4'
O O 0.0106 0.0060 'International Tables Vol C Tables 4.2.6.8 and 6.1.1.4'
U U -9.6767 9.6646 'International Tables Vol C Tables 4.2.6.8 and 6.1.1.4'

loop_
_geom_angle_atom_site_label_1
_geom_angle_atom_site_label_2
_geom_angle_atom_site_label_3
_geom_angle
_geom_angle_site_symmetry_1
_geom_angle_site_symmetry_3
O8 U1 O7 178.4(3) . .
O8 U1 O4 88.2(3) . 2_655
O7 U1 O4 92.6(3) . 2_655
O8 U1 O2 91.8(3) . .
O7 U1 O2 89.7(3) . .
O4 U1 O2 82.9(3) 2_655 .
O8 U1 O6 85.1(3) . .
O7 U1 O6 94.9(3) . .
O4 U1 O6 147.1(2) 2_655 .
O2 U1 O6 65.1(2) . .
O8 U1 O5 87.5(3) . .
O7 U1 O5 91.3(3) . .
O4 U1 O5 78.5(2) 2_655 .
O2 U1 O5 161.4(2) . .
O6 U1 O5 133.2(2) . .
O8 U1 O3 91.7(3) . .
O7 U1 O3 86.8(3) . .
O4 U1 O3 144.1(2) 2_655 .
O2 U1 O3 132.9(2) . .
O6 U1 O3 68.4(2) . .
O5 U1 O3 65.7(2) . .
C5 O6 U1 120.8(7) . .
C8 O5 U1 120.4(6) 3_675 .
C8 O3 U1 120.8(6) . .
C6 O2 U1 124.5(7) . .
N2 C9 C7 118.4(11) . .
N2 C9 C1 119.5(10) . .
C7 C9 C1 122.0(11) . .
O5 C8 O3 126.9(9) 3_675 .
O5 C8 C8 118.1(10) 3_675 3_675
O3 C8 C8 115.0(10) . 3_675
C12 C7 C9 117.4(11) . .
C12 C7 C11 123.4(12) . .
C9 C7 C11 119.2(12) . .
O1 C6 O2 127.3(11) . .
O1 C6 C5 119.7(11) . .
O2 C6 C5 112.9(10) . .
O6 C5 O4 125.5(10) . .
O6 C5 C6 115.2(10) . .
O4 C5 C6 119.3(9) . .
C13 C4 C1 115.3(13) . .
C13 C4 C3 126.4(13) . .
C1 C4 C3 118.2(13) . .
C11 C3 C4 121.4(13) . .
C1 N1 C16 119.3(12) . .
N1 C1 C9 118.3(10) . .
N1 C1 C4 123.5(12) . .
C9 C1 C4 118.0(12) . .
C3 C11 C7 121.0(12) . .
C17 N2 C9 124.3(10) . .
C7 C12 C15 121.8(12) . .
C14 C13 C4 121.6(14) . .
C13 C14 C16 120.4(14) . .
C17 C15 C12 119.2(13) . .
N1 C16 C14 119.5(14) . .
N2 C17 C15 118.7(12) . .
C5 O4 U1 166.1(8) . 2_645

loop_
_geom_bond_atom_site_label_1
_geom_bond_atom_site_label_2
_geom_bond_distance
_geom_bond_site_symmetry_2
U1 O8 1.715(8) .
U1 O7 1.756(8) .
U1 O4 2.286(8) 2_655
U1 O2 2.335(7) .
U1 O6 2.406(7) .
U1 O5 2.438(6) .
U1 O3 2.442(7) .
O6 C5 1.257(11) .
O5 C8 1.235(10) 3_675
O3 C8 1.265(10) .
O2 C6 1.276(13) .
O1 C6 1.224(12) .
C9 N2 1.362(13) .
C9 C7 1.389(15) .
C9 C1 1.418(15) .
C8 O5 1.235(10) 3_675
C8 C8 1.530(18) 3_675
C7 C12 1.369(16) .
C7 C11 1.384(17) .
C6 C5 1.519(15) .
C5 O4 1.267(12) .
C4 C13 1.392(17) .
C4 C1 1.407(15) .
C4 C3 1.448(17) .
C3 C11 1.350(18) .
N1 C1 1.349(14) .
N1 C16 1.333(15) .
N2 C17 1.310(13) .
C12 C15 1.377(17) .
C13 C14 1.329(19) .
C14 C16 1.425(19) .
C15 C17 1.363(16) .
O4 U1 2.286(8) 2_645
